data_2231685
loop_
_publ_author_name
'Zhang, Peng-Fei'
'Bi, Cai-Feng'
'Wang, Qiang'
'Zuo, Jian'
'Zhang, Nan'

_publ_section_title
;
 (<i>E</i>)-3-(2-Hydroxy-5-methylphenylimino)indolin-2-one
;
_journal_coeditor_code RU2008
_journal_issue 9
_journal_name_full 'Acta Crystallographica Section E'
_journal_page_first o2493
_journal_paper_doi 10.1107/S1600536811034015
_journal_volume 67
_journal_year 2011
_chemical_formula_iupac 'C15 H12 N2 O2'
_chemical_formula_moiety 'C15 H12 N2 O2'
_chemical_formula_sum 'C15 H12 N2 O2'
_chemical_formula_weight 252.27
_chemical_name_systematic
;
(<i>E</i>)-3-(2-Hydroxy-5-methylphenylimino)indolin-2-one
;
_space_group_IT_number 14
_symmetry_cell_setting monoclinic
_symmetry_space_group_name_Hall '-P 2ybc'
_symmetry_space_group_name_H-M 'P 1 21/c 1'
_atom_sites_solution_hydrogens geom
_atom_sites_solution_primary direct
_atom_sites_solution_secondary difmap
_audit_creation_method SHELXL-97
_cell_angle_alpha 90.00
_cell_angle_beta 90.7800(10)
_cell_angle_gamma 90.00
_cell_formula_units_Z 4
_cell_length_a 12.6211(11)
_cell_length_b 8.7100(7)
_cell_length_c 11.2835(10)
_cell_measurement_reflns_used 1807
_cell_measurement_temperature 298(2)
_cell_measurement_theta_max 25.777
_cell_measurement_theta_min 2.842
_cell_volume 1240.28(18)
_computing_cell_refinement 'SMART (Siemens, 1996)'
_computing_data_collection 'SMART (Siemens, 1996)'
_computing_data_reduction 'SAINT (Siemens, 1996)'
_computing_molecular_graphics 'SHELXTL (Sheldrick, 2008)'
_computing_publication_material 'SHELXTL (Sheldrick, 2008)'
_computing_structure_refinement 'SHELXL97 (Sheldrick, 2008)'
_computing_structure_solution 'SHELXS97 (Sheldrick, 2008)'
_diffrn_ambient_temperature 298(2)
_diffrn_measured_fraction_theta_full 0.997
_diffrn_measured_fraction_theta_max 0.997
_diffrn_measurement_device_type 'CCD area-detector'
_diffrn_measurement_method '\f and \w scans'
_diffrn_radiation_monochromator graphite
_diffrn_radiation_source 'fine-focus sealed tube'
_diffrn_radiation_type MoK\a
_diffrn_radiation_wavelength 0.71073
_diffrn_reflns_av_R_equivalents 0.0377
_diffrn_reflns_av_sigmaI/netI 0.0408
_diffrn_reflns_limit_h_max 14
_diffrn_reflns_limit_h_min -14
_diffrn_reflns_limit_k_max 10
_diffrn_reflns_limit_k_min -10
_diffrn_reflns_limit_l_max 13
_diffrn_reflns_limit_l_min -10
_diffrn_reflns_number 5982
_diffrn_reflns_theta_full 25.02
_diffrn_reflns_theta_max 25.02
_diffrn_reflns_theta_min 2.84
_exptl_absorpt_coefficient_mu 0.092
_exptl_absorpt_correction_T_max 0.9846
_exptl_absorpt_correction_T_min 0.9556
_exptl_absorpt_correction_type multi-scan
_exptl_absorpt_process_details '(SADABS; Sheldrick, 2003)'
_exptl_crystal_colour dark-brown
_exptl_crystal_density_diffrn 1.351
_exptl_crystal_density_method 'not measured'
_exptl_crystal_description block
_exptl_crystal_F_000 528
_exptl_crystal_size_max 0.50
_exptl_crystal_size_mid 0.47
_exptl_crystal_size_min 0.17
_refine_diff_density_max 0.156
_refine_diff_density_min -0.162
_refine_ls_extinction_coef 0.017(2)
_refine_ls_extinction_expression Fc^*^=kFc[1+0.001xFc^2^\l^3^/sin(2\q)]^-1/4^
_refine_ls_extinction_method SHELXL
_refine_ls_goodness_of_fit_ref 1.023
_refine_ls_hydrogen_treatment constr
_refine_ls_matrix_type full
_refine_ls_number_parameters 173
_refine_ls_number_reflns 2182
_refine_ls_number_restraints 0
_refine_ls_restrained_S_all 1.023
_refine_ls_R_factor_all 0.0699
_refine_ls_R_factor_gt 0.0391
_refine_ls_shift/su_max 0.000
_refine_ls_shift/su_mean 0.000
_refine_ls_structure_factor_coef Fsqd
_refine_ls_weighting_details 'calc w=1/[\s^2^(Fo^2^)+(0.0486P)^2^+0.3363P] where P=(Fo^2^+2Fc^2^)/3'
_refine_ls_weighting_scheme calc
_refine_ls_wR_factor_gt 0.0919
_refine_ls_wR_factor_ref 0.1135
_reflns_number_gt 1449
_reflns_number_total 2182
_reflns_threshold_expression I>2\s(I)
_cod_data_source_file ru2008.cif
_cod_data_source_block I
_cod_original_sg_symbol_Hall -P2ybc
_cod_original_sg_symbol_H-M P21/c
_cod_database_code 2231685
_cod_database_fobs_code 2231685

loop_
_symmetry_equiv_pos_as_xyz
'x, y, z'
'-x, y+1/2, -z+1/2'
'-x, -y, -z'
'x, -y-1/2, z-1/2'

loop_
_atom_site_type_symbol
_atom_site_label
_atom_site_fract_x
_atom_site_fract_y
_atom_site_fract_z
_atom_site_U_iso_or_equiv
_atom_site_adp_type
_atom_site_calc_flag
_atom_site_refinement_flags
_atom_site_occupancy
_atom_site_symmetry_multiplicity
N N1 0.53216(12) 0.37862(19) 0.37637(13) 0.0391(4) Uani d . 1 1
H H1 0.4865 0.3785 0.3191 0.047 Uiso calc R 1 1
N N2 0.62133(12) 0.28888(19) 0.66041(14) 0.0404(4) Uani d . 1 1
O O1 0.45391(11) 0.19850(16) 0.49452(12) 0.0474(4) Uani d . 1 1
O O2 0.58728(11) 0.51425(16) 0.82237(12) 0.0490(4) Uani d . 1 1
H H2 0.5830 0.5750 0.8776 0.073 Uiso calc R 1 1
C C1 0.52386(15) 0.2918(2) 0.47439(16) 0.0358(5) Uani d . 1 1
C C2 0.61738(14) 0.3381(2) 0.55449(16) 0.0355(5) Uani d . 1 1
C C3 0.67930(15) 0.4476(2) 0.48520(17) 0.0384(5) Uani d . 1 1
C C4 0.62382(14) 0.4693(2) 0.37841(17) 0.0369(5) Uani d . 1 1
C C5 0.65726(16) 0.5680(2) 0.29187(18) 0.0465(5) Uani d . 1 1
H H5 0.6188 0.5816 0.2218 0.056 Uiso calc R 1 1
C C6 0.75054(18) 0.6460(3) 0.3136(2) 0.0564(6) Uani d . 1 1
H H6 0.7756 0.7137 0.2567 0.068 Uiso calc R 1 1
C C7 0.80770(18) 0.6262(3) 0.4179(2) 0.0611(7) Uani d . 1 1
H H7 0.8704 0.6805 0.4299 0.073 Uiso calc R 1 1
C C8 0.77297(16) 0.5266(3) 0.5045(2) 0.0519(6) Uani d . 1 1
H H8 0.8118 0.5131 0.5744 0.062 Uiso calc R 1 1
C C9 0.68333(15) 0.4423(2) 0.82729(17) 0.0400(5) Uani d . 1 1
C C10 0.70454(15) 0.3352(2) 0.73941(16) 0.0398(5) Uani d . 1 1
C C11 0.80213(16) 0.2627(3) 0.73843(19) 0.0496(6) Uani d . 1 1
H H11 0.8161 0.1920 0.6789 0.059 Uiso calc R 1 1
C C12 0.87940(17) 0.2925(3) 0.8235(2) 0.0566(6) Uani d . 1 1
C C13 0.85588(18) 0.3980(3) 0.9110(2) 0.0596(7) Uani d . 1 1
H H13 0.9064 0.4195 0.9695 0.072 Uiso calc R 1 1
C C14 0.75915(17) 0.4720(3) 0.91347(19) 0.0516(6) Uani d . 1 1
H H14 0.7451 0.5421 0.9734 0.062 Uiso calc R 1 1
C C15 0.98450(19) 0.2096(4) 0.8213(3) 0.0907(10) Uani d . 1 1
H H15A 1.0391 0.2757 0.8522 0.136 Uiso calc R 1 1
H H15B 1.0006 0.1817 0.7412 0.136 Uiso calc R 1 1
H H15C 0.9806 0.1186 0.8691 0.136 Uiso calc R 1 1

loop_
_atom_site_aniso_label
_atom_site_aniso_U_11
_atom_site_aniso_U_22
_atom_site_aniso_U_33
_atom_site_aniso_U_12
_atom_site_aniso_U_13
_atom_site_aniso_U_23
N1 0.0391(9) 0.0482(10) 0.0300(9) 0.0008(8) -0.0053(7) 0.0017(8)
N2 0.0432(9) 0.0452(10) 0.0326(9) 0.0010(8) -0.0054(7) -0.0002(8)
O1 0.0487(8) 0.0530(9) 0.0403(8) -0.0093(7) -0.0018(6) 0.0006(7)
O2 0.0542(9) 0.0530(9) 0.0395(8) 0.0082(7) -0.0098(7) -0.0066(7)
C1 0.0389(11) 0.0384(12) 0.0300(11) 0.0044(9) 0.0008(8) -0.0030(9)
C2 0.0397(10) 0.0358(11) 0.0311(11) 0.0069(9) -0.0014(8) -0.0030(9)
C3 0.0399(11) 0.0400(12) 0.0352(11) 0.0019(9) -0.0009(9) 0.0006(9)
C4 0.0391(11) 0.0383(12) 0.0335(11) 0.0057(9) 0.0028(8) -0.0010(9)
C5 0.0520(13) 0.0494(13) 0.0380(12) 0.0034(11) 0.0011(10) 0.0066(10)
C6 0.0611(14) 0.0521(15) 0.0562(15) -0.0070(12) 0.0071(12) 0.0141(12)
C7 0.0560(14) 0.0610(16) 0.0660(16) -0.0177(12) -0.0049(12) 0.0104(13)
C8 0.0507(13) 0.0544(15) 0.0502(13) -0.0066(11) -0.0090(10) 0.0062(11)
C9 0.0425(12) 0.0432(12) 0.0341(11) -0.0041(9) -0.0055(9) 0.0061(10)
C10 0.0424(11) 0.0466(13) 0.0302(11) -0.0049(10) -0.0037(8) 0.0053(9)
C11 0.0457(12) 0.0609(15) 0.0421(13) 0.0020(11) 0.0026(10) 0.0035(11)
C12 0.0414(12) 0.0746(17) 0.0537(14) -0.0034(12) -0.0054(10) 0.0126(13)
C13 0.0507(14) 0.0753(18) 0.0523(15) -0.0169(13) -0.0190(11) 0.0100(14)
C14 0.0597(14) 0.0541(14) 0.0405(13) -0.0083(12) -0.0115(10) 0.0005(11)
C15 0.0469(14) 0.133(3) 0.092(2) 0.0122(17) -0.0062(14) 0.013(2)

loop_
_atom_type_symbol
_atom_type_description
_atom_type_scat_dispersion_real
_atom_type_scat_dispersion_imag
_atom_type_scat_source
C C 0.0033 0.0016 'International Tables Vol C Tables 4.2.6.8 and 6.1.1.4'
H H 0.0000 0.0000 'International Tables Vol C Tables 4.2.6.8 and 6.1.1.4'
N N 0.0061 0.0033 'International Tables Vol C Tables 4.2.6.8 and 6.1.1.4'
O O 0.0106 0.0060 'International Tables Vol C Tables 4.2.6.8 and 6.1.1.4'

loop_
_geom_angle_atom_site_label_1
_geom_angle_atom_site_label_2
_geom_angle_atom_site_label_3
_geom_angle
_geom_angle_publ_flag
C1 N1 C4 112.15(16) ?
C1 N1 H1 123.9 ?
C4 N1 H1 123.9 ?
C2 N2 C10 120.77(17) y
C9 O2 H2 109.5 ?
O1 C1 N1 126.19(18) ?
O1 C1 C2 128.17(17) ?
N1 C1 C2 105.61(16) ?
N2 C2 C3 135.01(18) y
N2 C2 C1 119.12(17) y
C3 C2 C1 105.61(15) ?
C8 C3 C4 119.07(19) ?
C8 C3 C2 134.48(18) ?
C4 C3 C2 106.45(16) ?
C5 C4 C3 122.87(19) ?
C5 C4 N1 127.13(18) ?
C3 C4 N1 109.99(17) ?
C4 C5 C6 116.9(2) ?
C4 C5 H5 121.5 ?
C6 C5 H5 121.5 ?
C5 C6 C7 121.6(2) ?
C5 C6 H6 119.2 ?
C7 C6 H6 119.2 ?
C6 C7 C8 120.9(2) ?
C6 C7 H7 119.6 ?
C8 C7 H7 119.6 ?
C3 C8 C7 118.6(2) ?
C3 C8 H8 120.7 ?
C7 C8 H8 120.7 ?
O2 C9 C14 123.33(19) ?
O2 C9 C10 117.30(17) y
C14 C9 C10 119.36(19) ?
C11 C10 C9 119.46(18) ?
C11 C10 N2 120.89(19) y
C9 C10 N2 119.23(17) y
C12 C11 C10 121.9(2) ?
C12 C11 H11 119.1 ?
C10 C11 H11 119.1 ?
C11 C12 C13 117.6(2) ?
C11 C12 C15 120.7(2) ?
C13 C12 C15 121.7(2) ?
C14 C13 C12 121.5(2) ?
C14 C13 H13 119.2 ?
C12 C13 H13 119.2 ?
C9 C14 C13 120.2(2) ?
C9 C14 H14 119.9 ?
C13 C14 H14 119.9 ?
C12 C15 H15A 109.5 ?
C12 C15 H15B 109.5 ?
H15A C15 H15B 109.5 ?
C12 C15 H15C 109.5 ?
H15A C15 H15C 109.5 ?
H15B C15 H15C 109.5 ?

loop_
_geom_bond_atom_site_label_1
_geom_bond_atom_site_label_2
_geom_bond_distance
_geom_bond_publ_flag
N1 C1 1.345(2) ?
N1 C4 1.401(2) ?
N1 H1 0.8600 ?
N2 C2 1.270(2) y
N2 C10 1.427(2) y
O1 C1 1.223(2) ?
O2 C9 1.365(2) ?
O2 H2 0.8200 ?
C1 C2 1.531(3) y
C2 C3 1.466(3) y
C3 C8 1.383(3) ?
C3 C4 1.398(3) ?
C4 C5 1.372(3) ?
C5 C6 1.379(3) ?
C5 H5 0.9300 ?
C6 C7 1.383(3) ?
C6 H6 0.9300 ?
C7 C8 1.383(3) ?
C7 H7 0.9300 ?
C8 H8 0.9300 ?
C9 C14 1.380(3) ?
C9 C10 1.390(3) y
C10 C11 1.384(3) y
C11 C12 1.383(3) ?
C11 H11 0.9300 ?
C12 C13 1.384(3) ?
C12 C15 1.511(3) ?
C13 C14 1.381(3) ?
C13 H13 0.9300 ?
C14 H14 0.9300 ?
C15 H15A 0.9600 ?
C15 H15B 0.9600 ?
C15 H15C 0.9600 ?

loop_
_geom_hbond_atom_site_label_D
_geom_hbond_atom_site_label_H
_geom_hbond_atom_site_label_A
_geom_hbond_site_symmetry_A
_geom_hbond_distance_DH
_geom_hbond_distance_HA
_geom_hbond_distance_DA
_geom_hbond_angle_DHA
O2 H2 O1 2_656 0.82 1.86 2.6729(19) 168.8
N1 H1 O2 3_666 0.86 2.06 2.842(2) 150.7

loop_
_geom_torsion_atom_site_label_1
_geom_torsion_atom_site_label_2
_geom_torsion_atom_site_label_3
_geom_torsion_atom_site_label_4
_geom_torsion
C4 N1 C1 O1 -177.50(18)
C4 N1 C1 C2 4.1(2)
C10 N2 C2 C3 -4.0(3)
C10 N2 C2 C1 -177.06(16)
O1 C1 C2 N2 -7.8(3)
N1 C1 C2 N2 170.58(17)
O1 C1 C2 C3 177.25(18)
N1 C1 C2 C3 -4.36(19)
N2 C2 C3 C8 8.8(4)
C1 C2 C3 C8 -177.5(2)
N2 C2 C3 C4 -170.7(2)
C1 C2 C3 C4 3.1(2)
C8 C3 C4 C5 -1.1(3)
C2 C3 C4 C5 178.45(18)
C8 C3 C4 N1 179.66(17)
C2 C3 C4 N1 -0.8(2)
C1 N1 C4 C5 178.56(19)
C1 N1 C4 C3 -2.2(2)
C3 C4 C5 C6 0.7(3)
N1 C4 C5 C6 179.83(19)
C4 C5 C6 C7 -0.2(3)
C5 C6 C7 C8 0.0(4)
C4 C3 C8 C7 0.9(3)
C2 C3 C8 C7 -178.5(2)
C6 C7 C8 C3 -0.4(4)
O2 C9 C10 C11 177.98(17)
C14 C9 C10 C11 -1.3(3)
O2 C9 C10 N2 -9.3(3)
C14 C9 C10 N2 171.34(18)
C2 N2 C10 C11 -82.8(2)
C2 N2 C10 C9 104.6(2)
C9 C10 C11 C12 0.7(3)
N2 C10 C11 C12 -171.90(19)
C10 C11 C12 C13 0.2(3)
C10 C11 C12 C15 179.0(2)
C11 C12 C13 C14 -0.4(3)
C15 C12 C13 C14 -179.1(2)
O2 C9 C14 C13 -178.12(19)
C10 C9 C14 C13 1.2(3)
C12 C13 C14 C9 -0.3(3)

loop_
_cod_related_entry_id
_cod_related_entry_database
_cod_related_entry_code
1 ChemSpider 533957
